data_4085353
loop_
_publ_author_name
'Burlakov, Vladimir V.'
'Bogdanov, Vyacheslav S.'
'Arndt, Perdita'
'Baumann, Wolfgang'
'Spannenberg, Anke'
'Lyssenko, Konstantin A.'
'Ananyev, Ivan V.'
'Rosenthal, Uwe'
'Shur, Vladimir B.'

_publ_section_title
;
 Thermal Isomerization of the Buchwald Seven-Membered Zirconacyclocumulene
 and Its Interaction with Acetylenes. Synthesis and Structures of Novel
 Seven-Membered Zirconacyclocumulene Complexes
;
_journal_issue 11
_journal_name_full Organometallics
_journal_page_first 2471
_journal_paper_doi 10.1021/om501205s
_journal_volume 34
_journal_year 2015
_chemical_formula_sum 'C36 H38 Si2 Zr'
_chemical_formula_weight 618.06
_chemical_name_systematic
;
 ?
;
_space_group_crystal_system monoclinic
_space_group_IT_number 14
_space_group_name_Hall '-P 2ybc'
_space_group_name_H-M_alt 'P 1 21/c 1'
_symmetry_space_group_name_Hall '-P 2ybc'
_symmetry_space_group_name_H-M 'P 1 21/c 1'
_atom_sites_solution_hydrogens geom
_audit_creation_method SHELXL-2014
_cell_angle_alpha 90
_cell_angle_beta 106.7800(10)
_cell_angle_gamma 90
_cell_formula_units_Z 4
_cell_length_a 13.6414(8)
_cell_length_b 11.7600(7)
_cell_length_c 20.4613(11)
_cell_measurement_reflns_used 9938
_cell_measurement_temperature 100(2)
_cell_measurement_theta_max 30.46
_cell_measurement_theta_min 2.21
_cell_volume 3142.7(3)
_computing_cell_refinement 'SAINT (Bruker, 2009)'
_computing_data_collection 'APEX2 (Bruker, 2011)'
_computing_data_reduction SAINT
_computing_structure_refinement 'SHELXL-2014 (Sheldrick, 2008)'
_computing_structure_solution 'SHELXS-97 (Sheldrick, 2008)'
_diffrn_ambient_temperature 100(2)
_diffrn_detector_area_resol_mean 8.3333
_diffrn_measured_fraction_theta_full 0.999
_diffrn_measured_fraction_theta_max 0.999
_diffrn_measurement_device_type 'Bruker APEX-II CCD'
_diffrn_measurement_method '\f and \w scans'
_diffrn_radiation_type MoK\a
_diffrn_radiation_wavelength 0.71073
_diffrn_reflns_av_R_equivalents 0.0405
_diffrn_reflns_av_unetI/netI 0.0306
_diffrn_reflns_Laue_measured_fraction_full 0.999
_diffrn_reflns_Laue_measured_fraction_max 0.999
_diffrn_reflns_limit_h_max 17
_diffrn_reflns_limit_h_min -17
_diffrn_reflns_limit_k_max 15
_diffrn_reflns_limit_k_min -15
_diffrn_reflns_limit_l_max 26
_diffrn_reflns_limit_l_min -26
_diffrn_reflns_number 33595
_diffrn_reflns_point_group_measured_fraction_full 0.999
_diffrn_reflns_point_group_measured_fraction_max 0.999
_diffrn_reflns_theta_full 25.242
_diffrn_reflns_theta_max 27.499
_diffrn_reflns_theta_min 2.020
_diffrn_source 'fine-focus sealed tube'
_exptl_absorpt_coefficient_mu 0.449
_exptl_absorpt_correction_T_max 0.952
_exptl_absorpt_correction_T_min 0.937
_exptl_absorpt_correction_type multi-scan
_exptl_absorpt_process_details 'SADABS (Bruker, 2008)'
_exptl_crystal_colour orange
_exptl_crystal_density_diffrn 1.306
_exptl_crystal_description prism
_exptl_crystal_F_000 1288
_exptl_crystal_size_max 0.22
_exptl_crystal_size_mid 0.12
_exptl_crystal_size_min 0.11
_refine_diff_density_max 1.017
_refine_diff_density_min -0.581
_refine_diff_density_rms 0.071
_refine_ls_extinction_method none
_refine_ls_goodness_of_fit_ref 1.021
_refine_ls_hydrogen_treatment constr
_refine_ls_matrix_type full
_refine_ls_number_parameters 358
_refine_ls_number_reflns 7228
_refine_ls_number_restraints 0
_refine_ls_restrained_S_all 1.021
_refine_ls_R_factor_all 0.0429
_refine_ls_R_factor_gt 0.0322
_refine_ls_shift/su_max 0.002
_refine_ls_shift/su_mean 0.000
_refine_ls_structure_factor_coef Fsqd
_refine_ls_weighting_details 'w=1/[\s^2^(Fo^2^)+(0.0437P)^2^+1.9110P] where P=(Fo^2^+2Fc^2^)/3'
_refine_ls_weighting_scheme calc
_refine_ls_wR_factor_gt 0.0780
_refine_ls_wR_factor_ref 0.0836
_reflns_Friedel_coverage 0.000
_reflns_number_gt 6067
_reflns_number_total 7228
_reflns_threshold_expression 'I > 2\s(I)'
_cod_data_source_file om501205s_si_002.cif
_cod_data_source_block complex_12
_cod_depositor_comments 'Adding full bibliography for 4085350--4085354.cif.'
_cod_database_code 4085353
_shelx_space_group_comment
;
The symmetry employed for this shelxl refinement is uniquely defined
by the following loop, which should always be used as a source of
symmetry information in preference to the above space-group names.
They are only intended as comments.
;
_shelxl_version_number 2014-3

loop_
_space_group_symop_operation_xyz
'x, y, z'
'-x, y+1/2, -z+1/2'
'-x, -y, -z'
'x, -y-1/2, z-1/2'

loop_
_atom_site_label
_atom_site_type_symbol
_atom_site_fract_x
_atom_site_fract_y
_atom_site_fract_z
_atom_site_U_iso_or_equiv
_atom_site_adp_type
_atom_site_occupancy
_atom_site_site_symmetry_order
_atom_site_calc_flag
_atom_site_refinement_flags_posn
_atom_site_refinement_flags_adp
Zr1 Zr 0.26184(2) 0.64756(2) 0.44533(2) 0.01450(6) Uani 1 1 d . .
Si1 Si 0.42991(5) 0.68863(5) 0.30642(3) 0.02586(14) Uani 1 1 d . .
Si2 Si 0.26147(4) 0.21937(5) 0.38790(3) 0.01856(12) Uani 1 1 d . .
C1 C 0.35436(16) 0.62560(18) 0.35970(11) 0.0220(4) Uani 1 1 d . .
C2 C 0.32649(15) 0.52517(17) 0.37091(10) 0.0199(4) Uani 1 1 d . .
C3 C 0.28046(15) 0.45726(17) 0.40402(10) 0.0185(4) Uani 1 1 d . .
C4 C 0.24733(14) 0.36258(16) 0.42702(10) 0.0164(4) Uani 1 1 d . .
C4C C 0.13178(17) 0.16532(19) 0.33979(12) 0.0265(5) Uani 1 1 d . .
H4CA H 0.1386 0.0915 0.3194 0.040 Uiso 1 1 calc R U
H4CB H 0.0989 0.2194 0.3037 0.040 Uiso 1 1 calc R U
H4CC H 0.0898 0.1568 0.3711 0.040 Uiso 1 1 calc R U
C4B C 0.32406(17) 0.11101(18) 0.45364(12) 0.0276(5) Uani 1 1 d . .
H4BA H 0.3394 0.0427 0.4310 0.041 Uiso 1 1 calc R U
H4BB H 0.2778 0.0912 0.4807 0.041 Uiso 1 1 calc R U
H4BC H 0.3877 0.1423 0.4837 0.041 Uiso 1 1 calc R U
C4A C 0.34269(17) 0.24113(19) 0.32937(11) 0.0260(5) Uani 1 1 d . .
H4AA H 0.3524 0.1683 0.3088 0.039 Uiso 1 1 calc R U
H4AB H 0.4094 0.2717 0.3553 0.039 Uiso 1 1 calc R U
H4AC H 0.3088 0.2948 0.2933 0.039 Uiso 1 1 calc R U
C5 C 0.20103(14) 0.38660(16) 0.48269(9) 0.0151(4) Uani 1 1 d . .
C6 C 0.19563(14) 0.49797(16) 0.50247(9) 0.0147(4) Uani 1 1 d . .
C7 C 0.16909(14) 0.29112(16) 0.51578(9) 0.0158(4) Uani 1 1 d . .
C8 C 0.14900(15) 0.21057(16) 0.54543(10) 0.0178(4) Uani 1 1 d . .
C9 C 0.13772(15) 0.11748(16) 0.58833(10) 0.0174(4) Uani 1 1 d . .
C10 C 0.14299(18) 0.13750(18) 0.65660(11) 0.0247(4) Uani 1 1 d . .
H10D H 0.1501 0.2130 0.6738 0.030 Uiso 1 1 calc R U
C11 C 0.13789(18) 0.04736(19) 0.69930(11) 0.0272(5) Uani 1 1 d . .
H11B H 0.1424 0.0615 0.7458 0.033 Uiso 1 1 calc R U
C12 C 0.12626(17) -0.06296(18) 0.67462(11) 0.0251(4) Uani 1 1 d . .
H12A H 0.1230 -0.1243 0.7041 0.030 Uiso 1 1 calc R U
C13 C 0.1194(2) -0.08340(19) 0.60710(12) 0.0307(5) Uani 1 1 d . .
H13A H 0.1109 -0.1590 0.5900 0.037 Uiso 1 1 calc R U
C14 C 0.12473(18) 0.00627(18) 0.56373(11) 0.0253(5) Uani 1 1 d . .
H14A H 0.1195 -0.0084 0.5172 0.030 Uiso 1 1 calc R U
C15 C 0.16038(15) 0.51870(15) 0.56389(9) 0.0154(4) Uani 1 1 d . .
C16 C 0.21226(16) 0.46684(17) 0.62650(10) 0.0199(4) Uani 1 1 d . .
H16A H 0.2685 0.4180 0.6284 0.024 Uiso 1 1 calc R U
C17 C 0.18365(17) 0.48494(18) 0.68528(10) 0.0228(4) Uani 1 1 d . .
H17A H 0.2197 0.4478 0.7264 0.027 Uiso 1 1 calc R U
C18 C 0.10275(17) 0.55688(18) 0.68462(10) 0.0217(4) Uani 1 1 d . .
H18B H 0.0837 0.5700 0.7251 0.026 Uiso 1 1 calc R U
C19 C 0.05021(16) 0.60938(17) 0.62394(10) 0.0194(4) Uani 1 1 d . .
H19D H -0.0057 0.6583 0.6228 0.023 Uiso 1 1 calc R U
C20 C 0.07880(15) 0.59098(16) 0.56461(10) 0.0167(4) Uani 1 1 d . .
H20A H 0.0421 0.6283 0.5237 0.020 Uiso 1 1 calc R U
C21 C 0.15955(16) 0.81957(17) 0.39449(11) 0.0208(4) Uani 1 1 d . .
H21B H 0.1846 0.8999 0.4004 0.025 Uiso 1 1 calc R U
C22 C 0.15799(15) 0.74825(18) 0.33857(10) 0.0209(4) Uani 1 1 d . .
H22B H 0.1828 0.7693 0.2987 0.025 Uiso 1 1 calc R U
C23 C 0.10179(15) 0.64934(17) 0.34380(10) 0.0179(4) Uani 1 1 d . .
H23D H 0.0810 0.5883 0.3085 0.022 Uiso 1 1 calc R U
C24 C 0.06705(14) 0.66011(16) 0.40218(10) 0.0163(4) Uani 1 1 d . .
H24B H 0.0178 0.6081 0.4152 0.020 Uiso 1 1 calc R U
C25 C 0.10412(15) 0.76453(16) 0.43427(10) 0.0181(4) Uani 1 1 d . .
H25B H 0.0838 0.7996 0.4729 0.022 Uiso 1 1 calc R U
C26 C 0.44919(17) 0.6603(2) 0.51407(13) 0.0330(5) Uani 1 1 d . .
H26A H 0.5077 0.6222 0.5025 0.040 Uiso 1 1 calc R U
C27 C 0.41396(17) 0.7720(2) 0.49568(12) 0.0285(5) Uani 1 1 d . .
H27B H 0.4444 0.8268 0.4696 0.034 Uiso 1 1 calc R U
C28 C 0.34345(17) 0.79985(19) 0.53100(11) 0.0264(5) Uani 1 1 d . .
H28B H 0.3146 0.8773 0.5336 0.032 Uiso 1 1 calc R U
C29 C 0.33100(18) 0.7050(2) 0.56932(11) 0.0297(5) Uani 1 1 d . .
H29A H 0.2921 0.7036 0.6039 0.036 Uiso 1 1 calc R U
C30 C 0.39743(19) 0.6186(2) 0.55906(12) 0.0336(6) Uani 1 1 d . .
H30B H 0.4125 0.5453 0.5848 0.040 Uiso 1 1 calc R U
C1A C 0.4486(3) 0.5759(3) 0.24683(19) 0.0634(10) Uani 1 1 d . .
H1A1 H 0.4901 0.5142 0.2731 0.095 Uiso 1 1 calc R U
H1A2 H 0.4836 0.6084 0.2156 0.095 Uiso 1 1 calc R U
H1A3 H 0.3818 0.5459 0.2205 0.095 Uiso 1 1 calc R U
C1B C 0.55539(18) 0.7389(3) 0.36262(14) 0.0396(6) Uani 1 1 d . .
H1B1 H 0.5449 0.8072 0.3873 0.059 Uiso 1 1 calc R U
H1B2 H 0.6009 0.7569 0.3347 0.059 Uiso 1 1 calc R U
H1B3 H 0.5864 0.6791 0.3954 0.059 Uiso 1 1 calc R U
C1C C 0.3607(2) 0.8113(2) 0.25757(14) 0.0405(6) Uani 1 1 d . .
H1C1 H 0.2945 0.7859 0.2277 0.061 Uiso 1 1 calc R U
H1C2 H 0.4014 0.8441 0.2298 0.061 Uiso 1 1 calc R U
H1C3 H 0.3497 0.8690 0.2893 0.061 Uiso 1 1 calc R U

loop_
_atom_site_aniso_label
_atom_site_aniso_U_11
_atom_site_aniso_U_22
_atom_site_aniso_U_33
_atom_site_aniso_U_23
_atom_site_aniso_U_13
_atom_site_aniso_U_12
Zr1 0.01356(9) 0.01280(9) 0.01652(10) 0.00217(7) 0.00336(7) -0.00077(7)
Si1 0.0244(3) 0.0254(3) 0.0322(3) 0.0061(3) 0.0151(3) -0.0006(2)
Si2 0.0179(3) 0.0156(3) 0.0227(3) -0.0028(2) 0.0067(2) 0.0002(2)
C1 0.0203(10) 0.0230(10) 0.0252(10) 0.0053(8) 0.0103(8) 0.0022(8)
C2 0.0201(10) 0.0201(10) 0.0226(10) 0.0001(8) 0.0108(8) 0.0036(8)
C3 0.0196(9) 0.0190(9) 0.0178(9) -0.0006(7) 0.0069(8) 0.0030(8)
C4 0.0160(9) 0.0157(9) 0.0168(9) 0.0005(7) 0.0039(7) 0.0007(7)
C4C 0.0221(10) 0.0278(11) 0.0294(11) -0.0097(9) 0.0070(9) -0.0008(9)
C4B 0.0238(11) 0.0184(10) 0.0393(13) 0.0028(9) 0.0069(10) 0.0001(8)
C4A 0.0259(11) 0.0275(11) 0.0275(11) -0.0050(9) 0.0121(9) -0.0023(9)
C5 0.0139(9) 0.0149(9) 0.0152(9) 0.0025(7) 0.0024(7) 0.0001(7)
C6 0.0115(8) 0.0165(9) 0.0149(9) 0.0025(7) 0.0017(7) 0.0009(7)
C7 0.0164(9) 0.0149(9) 0.0159(9) -0.0014(7) 0.0045(7) 0.0018(7)
C8 0.0187(10) 0.0171(9) 0.0175(9) -0.0015(8) 0.0051(8) -0.0005(7)
C9 0.0160(9) 0.0175(9) 0.0188(9) 0.0027(7) 0.0052(7) -0.0003(7)
C10 0.0338(12) 0.0194(10) 0.0200(10) -0.0006(8) 0.0066(9) -0.0059(9)
C11 0.0389(13) 0.0258(11) 0.0170(10) 0.0015(8) 0.0082(9) -0.0052(10)
C12 0.0324(12) 0.0210(10) 0.0230(10) 0.0078(8) 0.0097(9) -0.0019(9)
C13 0.0509(15) 0.0158(10) 0.0300(12) 0.0000(9) 0.0189(11) -0.0051(10)
C14 0.0394(13) 0.0191(10) 0.0202(10) 0.0015(8) 0.0128(9) -0.0032(9)
C15 0.0173(9) 0.0123(8) 0.0159(9) -0.0004(7) 0.0035(7) -0.0032(7)
C16 0.0221(10) 0.0175(9) 0.0176(9) -0.0006(8) 0.0018(8) -0.0006(8)
C17 0.0294(11) 0.0220(10) 0.0140(9) 0.0019(8) 0.0013(8) -0.0019(9)
C18 0.0297(11) 0.0226(10) 0.0139(9) -0.0045(8) 0.0079(8) -0.0074(9)
C19 0.0211(10) 0.0173(9) 0.0209(10) -0.0040(8) 0.0077(8) -0.0032(8)
C20 0.0183(9) 0.0152(9) 0.0163(9) -0.0003(7) 0.0046(7) -0.0024(7)
C21 0.0189(10) 0.0141(9) 0.0276(11) 0.0052(8) 0.0038(8) 0.0011(8)
C22 0.0193(10) 0.0232(10) 0.0200(10) 0.0069(8) 0.0053(8) 0.0018(8)
C23 0.0167(9) 0.0203(9) 0.0152(9) 0.0011(7) 0.0022(7) 0.0021(8)
C24 0.0133(9) 0.0170(9) 0.0174(9) 0.0025(7) 0.0025(7) 0.0011(7)
C25 0.0160(9) 0.0172(9) 0.0198(9) 0.0007(8) 0.0030(8) 0.0023(7)
C26 0.0155(10) 0.0367(13) 0.0392(13) -0.0069(11) -0.0044(9) -0.0003(9)
C27 0.0217(11) 0.0299(12) 0.0306(11) 0.0007(9) 0.0021(9) -0.0130(9)
C28 0.0283(11) 0.0204(10) 0.0249(11) -0.0043(9) -0.0015(9) -0.0066(9)
C29 0.0293(12) 0.0372(13) 0.0181(10) -0.0042(9) -0.0002(9) -0.0152(10)
C30 0.0308(12) 0.0245(11) 0.0317(12) 0.0069(9) -0.0132(10) -0.0082(10)
C1A 0.083(2) 0.0503(18) 0.084(2) -0.0219(17) 0.068(2) -0.0179(17)
C1B 0.0203(11) 0.0525(16) 0.0470(15) 0.0162(13) 0.0115(11) 0.0013(11)
C1C 0.0317(13) 0.0479(15) 0.0425(15) 0.0229(12) 0.0115(11) -0.0019(12)

loop_
_atom_type_symbol
_atom_type_description
_atom_type_scat_dispersion_real
_atom_type_scat_dispersion_imag
_atom_type_scat_source
C C 0.0033 0.0016 'International Tables Vol C Tables 4.2.6.8 and 6.1.1.4'
H H 0.0000 0.0000 'International Tables Vol C Tables 4.2.6.8 and 6.1.1.4'
Si Si 0.0817 0.0704 'International Tables Vol C Tables 4.2.6.8 and 6.1.1.4'
Zr Zr -2.9673 0.5597 'International Tables Vol C Tables 4.2.6.8 and 6.1.1.4'

loop_
_geom_angle_atom_site_label_1
_geom_angle_atom_site_label_2
_geom_angle_atom_site_label_3
_geom_angle
C6 Zr1 C3 65.85(6)
C6 Zr1 C2 97.18(7)
C3 Zr1 C2 31.41(7)
C6 Zr1 C1 127.46(7)
C3 Zr1 C1 61.80(7)
C2 Zr1 C1 30.40(7)
C6 Zr1 C27 127.22(7)
C3 Zr1 C27 121.57(7)
C2 Zr1 C27 101.29(8)
C1 Zr1 C27 79.58(8)
C6 Zr1 C21 123.02(6)
C3 Zr1 C21 134.44(7)
C2 Zr1 C21 118.41(7)
C1 Zr1 C21 97.37(7)
C27 Zr1 C21 89.70(7)
C6 Zr1 C25 90.69(6)
C3 Zr1 C25 130.27(7)
C2 Zr1 C25 136.30(7)
C1 Zr1 C25 126.78(7)
C27 Zr1 C25 107.68(7)
C21 Zr1 C25 32.83(6)
C6 Zr1 C28 109.28(7)
C3 Zr1 C28 145.46(7)
C2 Zr1 C28 133.23(7)
C1 Zr1 C28 110.84(7)
C27 Zr1 C28 32.26(8)
C21 Zr1 C28 78.29(7)
C25 Zr1 C28 82.45(7)
C6 Zr1 C22 124.20(6)
C3 Zr1 C22 102.68(7)
C2 Zr1 C22 87.16(7)
C1 Zr1 C22 72.99(7)
C27 Zr1 C22 105.82(7)
C21 Zr1 C22 32.61(7)
C25 Zr1 C22 54.07(6)
C28 Zr1 C22 106.98(7)
C6 Zr1 C29 78.08(7)
C3 Zr1 C29 123.25(7)
C2 Zr1 C29 133.37(8)
C1 Zr1 C29 128.69(8)
C27 Zr1 C29 53.61(7)
C21 Zr1 C29 101.67(8)
C25 Zr1 C29 90.33(7)
C28 Zr1 C29 32.16(7)
C22 Zr1 C29 134.01(8)
C6 Zr1 C26 103.34(7)
C3 Zr1 C26 93.28(7)
C2 Zr1 C26 83.86(8)
C1 Zr1 C26 76.03(8)
C27 Zr1 C26 32.51(8)
C21 Zr1 C26 122.19(7)
C25 Zr1 C26 135.82(7)
C28 Zr1 C26 53.38(8)
C22 Zr1 C26 132.36(8)
C29 Zr1 C26 53.49(8)
C6 Zr1 C23 92.77(6)
C3 Zr1 C23 82.81(7)
C2 Zr1 C23 82.80(7)
C1 Zr1 C23 85.11(7)
C27 Zr1 C23 138.17(7)
C21 Zr1 C23 53.87(7)
C25 Zr1 C23 53.83(6)
C28 Zr1 C23 131.53(7)
C22 Zr1 C23 32.38(6)
C29 Zr1 C23 143.20(7)
C26 Zr1 C23 160.22(8)
C1C Si1 C1 110.20(11)
C1C Si1 C1B 108.69(13)
C1 Si1 C1B 109.35(11)
C1C Si1 C1A 110.19(16)
C1 Si1 C1A 107.65(12)
C1B Si1 C1A 110.76(16)
C4A Si2 C4C 110.79(10)
C4A Si2 C4B 108.79(11)
C4C Si2 C4B 108.24(11)
C4A Si2 C4 107.46(9)
C4C Si2 C4 109.13(9)
C4B Si2 C4 112.45(10)
C2 C1 Si1 135.77(17)
C2 C1 Zr1 74.24(12)
Si1 C1 Zr1 149.91(11)
C1 C2 C3 149.4(2)
C1 C2 Zr1 75.36(13)
C3 C2 Zr1 74.02(12)
C2 C3 C4 160.9(2)
C2 C3 Zr1 74.57(12)
C4 C3 Zr1 124.35(14)
C3 C4 C5 111.99(17)
C3 C4 Si2 120.30(15)
C5 C4 Si2 127.71(14)
Si2 C4C H4CA 109.5
Si2 C4C H4CB 109.5
H4CA C4C H4CB 109.5
Si2 C4C H4CC 109.5
H4CA C4C H4CC 109.5
H4CB C4C H4CC 109.5
Si2 C4B H4BA 109.5
Si2 C4B H4BB 109.5
H4BA C4B H4BB 109.5
Si2 C4B H4BC 109.5
H4BA C4B H4BC 109.5
H4BB C4B H4BC 109.5
Si2 C4A H4AA 109.5
Si2 C4A H4AB 109.5
H4AA C4A H4AB 109.5
Si2 C4A H4AC 109.5
H4AA C4A H4AC 109.5
H4AB C4A H4AC 109.5
C6 C5 C7 123.55(17)
C6 C5 C4 118.55(17)
C7 C5 C4 117.81(16)
C5 C6 C15 117.43(16)
C5 C6 Zr1 119.23(13)
C15 C6 Zr1 122.93(12)
C8 C7 C5 175.8(2)
C7 C8 C9 172.1(2)
C14 C9 C10 118.91(18)
C14 C9 C8 121.21(18)
C10 C9 C8 119.86(18)
C11 C10 C9 120.20(19)
C11 C10 H10D 119.9
C9 C10 H10D 119.9
C12 C11 C10 120.5(2)
C12 C11 H11B 119.8
C10 C11 H11B 119.8
C13 C12 C11 119.76(19)
C13 C12 H12A 120.1
C11 C12 H12A 120.1
C12 C13 C14 120.3(2)
C12 C13 H13A 119.8
C14 C13 H13A 119.8
C13 C14 C9 120.29(19)
C13 C14 H14A 119.9
C9 C14 H14A 119.9
C20 C15 C16 116.33(17)
C20 C15 C6 123.91(17)
C16 C15 C6 119.72(17)
C17 C16 C15 121.95(19)
C17 C16 H16A 119.0
C15 C16 H16A 119.0
C16 C17 C18 120.56(19)
C16 C17 H17A 119.7
C18 C17 H17A 119.7
C19 C18 C17 118.95(18)
C19 C18 H18B 120.5
C17 C18 H18B 120.5
C18 C19 C20 120.54(19)
C18 C19 H19D 119.7
C20 C19 H19D 119.7
C19 C20 C15 121.65(18)
C19 C20 H20A 119.2
C15 C20 H20A 119.2
C22 C21 C25 107.94(18)
C22 C21 Zr1 74.55(11)
C25 C21 Zr1 73.65(11)
C22 C21 H21B 125.6
C25 C21 H21B 125.6
Zr1 C21 H21B 125.6
C23 C22 C21 107.97(18)
C23 C22 Zr1 74.35(11)
C21 C22 Zr1 72.84(11)
C23 C22 H22B 125.7
C21 C22 H22B 125.7
Zr1 C22 H22B 125.7
C24 C23 C22 108.17(18)
C24 C23 Zr1 74.24(11)
C22 C23 Zr1 73.27(11)
C24 C23 H23D 125.6
C22 C23 H23D 125.6
Zr1 C23 H23D 125.6
C23 C24 C25 107.94(17)
C23 C24 Zr1 73.57(11)
C25 C24 Zr1 72.10(11)
C23 C24 H24B 125.8
C25 C24 H24B 125.8
Zr1 C24 H24B 125.8
C24 C25 C21 107.95(17)
C24 C25 Zr1 75.42(11)
C21 C25 Zr1 73.52(11)
C24 C25 H25B 125.6
C21 C25 H25B 125.6
Zr1 C25 H25B 125.6
C30 C26 C27 107.7(2)
C30 C26 Zr1 74.09(13)
C27 C26 Zr1 72.35(12)
C30 C26 H26A 125.9
C27 C26 H26A 125.9
Zr1 C26 H26A 125.9
C28 C27 C26 108.2(2)
C28 C27 Zr1 74.78(12)
C26 C27 Zr1 75.14(12)
C28 C27 H27B 125.4
C26 C27 H27B 125.4
Zr1 C27 H27B 125.4
C27 C28 C29 108.4(2)
C27 C28 Zr1 72.96(12)
C29 C28 Zr1 73.99(12)
C27 C28 H28B 125.5
C29 C28 H28B 125.5
Zr1 C28 H28B 125.5
C28 C29 C30 107.6(2)
C28 C29 Zr1 73.85(12)
C30 C29 Zr1 74.28(13)
C28 C29 H29A 125.8
C30 C29 H29A 125.8
Zr1 C29 H29A 125.8
C26 C30 C29 108.2(2)
C26 C30 Zr1 73.93(13)
C29 C30 Zr1 73.28(12)
C26 C30 H30B 125.6
C29 C30 H30B 125.6
Zr1 C30 H30B 125.6
Si1 C1A H1A1 109.5
Si1 C1A H1A2 109.5
H1A1 C1A H1A2 109.5
Si1 C1A H1A3 109.5
H1A1 C1A H1A3 109.5
H1A2 C1A H1A3 109.5
Si1 C1B H1B1 109.5
Si1 C1B H1B2 109.5
H1B1 C1B H1B2 109.5
Si1 C1B H1B3 109.5
H1B1 C1B H1B3 109.5
H1B2 C1B H1B3 109.5
Si1 C1C H1C1 109.5
Si1 C1C H1C2 109.5
H1C1 C1C H1C2 109.5
Si1 C1C H1C3 109.5
H1C1 C1C H1C3 109.5
H1C2 C1C H1C3 109.5

loop_
_geom_bond_atom_site_label_1
_geom_bond_atom_site_label_2
_geom_bond_distance
Zr1 C6 2.4264(18)
Zr1 C3 2.431(2)
Zr1 C2 2.4378(19)
Zr1 C1 2.451(2)
Zr1 C27 2.505(2)
Zr1 C21 2.507(2)
Zr1 C25 2.5083(19)
Zr1 C28 2.528(2)
Zr1 C22 2.529(2)
Zr1 C29 2.530(2)
Zr1 C26 2.541(2)
Zr1 C23 2.5424(19)
Si1 C1C 1.851(3)
Si1 C1 1.857(2)
Si1 C1B 1.861(3)
Si1 C1A 1.868(3)
Si2 C4A 1.869(2)
Si2 C4C 1.870(2)
Si2 C4B 1.871(2)
Si2 C4 1.898(2)
C1 C2 1.282(3)
C2 C3 1.318(3)
C3 C4 1.337(3)
C4 C5 1.480(3)
C4C H4CA 0.9800
C4C H4CB 0.9800
C4C H4CC 0.9800
C4B H4BA 0.9800
C4B H4BB 0.9800
C4B H4BC 0.9800
C4A H4AA 0.9800
C4A H4AB 0.9800
C4A H4AC 0.9800
C5 C6 1.379(3)
C5 C7 1.442(3)
C6 C15 1.490(3)
C7 C8 1.199(3)
C8 C9 1.439(3)
C9 C14 1.394(3)
C9 C10 1.398(3)
C10 C11 1.388(3)
C10 H10D 0.9500
C11 C12 1.385(3)
C11 H11B 0.9500
C12 C13 1.379(3)
C12 H12A 0.9500
C13 C14 1.394(3)
C13 H13A 0.9500
C14 H14A 0.9500
C15 C20 1.404(3)
C15 C16 1.411(3)
C16 C17 1.384(3)
C16 H16A 0.9500
C17 C18 1.388(3)
C17 H17A 0.9500
C18 C19 1.387(3)
C18 H18B 0.9500
C19 C20 1.395(3)
C19 H19D 0.9500
C20 H20A 0.9500
C21 C22 1.414(3)
C21 C25 1.417(3)
C21 H21B 1.0000
C22 C23 1.414(3)
C22 H22B 1.0000
C23 C24 1.412(3)
C23 H23D 1.0000
C24 C25 1.415(3)
C24 H24B 1.0000
C25 H25B 1.0000
C26 C30 1.401(4)
C26 C27 1.413(3)
C26 H26A 1.0000
C27 C28 1.399(3)
C27 H27B 1.0000
C28 C29 1.401(3)
C28 H28B 1.0000
C29 C30 1.417(4)
C29 H29A 1.0000
C30 H30B 1.0000
C1A H1A1 0.9800
C1A H1A2 0.9800
C1A H1A3 0.9800
C1B H1B1 0.9800
C1B H1B2 0.9800
C1B H1B3 0.9800
C1C H1C1 0.9800
C1C H1C2 0.9800
C1C H1C3 0.9800

loop_
_geom_torsion_atom_site_label_1
_geom_torsion_atom_site_label_2
_geom_torsion_atom_site_label_3
_geom_torsion_atom_site_label_4
_geom_torsion
C1C Si1 C1 C2 131.8(3)
C1B Si1 C1 C2 -108.8(3)
C1A Si1 C1 C2 11.6(3)
C1C Si1 C1 Zr1 -53.1(3)
C1B Si1 C1 Zr1 66.3(2)
C1A Si1 C1 Zr1 -173.3(2)
Si1 C1 C2 C3 176.3(3)
Zr1 C1 C2 C3 -1.1(4)
Si1 C1 C2 Zr1 177.4(2)
C1 C2 C3 C4 -172.1(5)
Zr1 C2 C3 C4 -173.3(6)
C1 C2 C3 Zr1 1.1(4)
C2 C3 C4 C5 170.0(6)
Zr1 C3 C4 C5 -2.1(2)
C2 C3 C4 Si2 -10.5(7)
Zr1 C3 C4 Si2 177.39(9)
C4A Si2 C4 C3 8.8(2)
C4C Si2 C4 C3 -111.35(18)
C4B Si2 C4 C3 128.53(17)
C4A Si2 C4 C5 -171.77(17)
C4C Si2 C4 C5 68.04(19)
C4B Si2 C4 C5 -52.1(2)
C3 C4 C5 C6 1.3(3)
Si2 C4 C5 C6 -178.15(15)
C3 C4 C5 C7 -175.39(17)
Si2 C4 C5 C7 5.2(3)
C7 C5 C6 C15 3.6(3)
C4 C5 C6 C15 -172.83(16)
C7 C5 C6 Zr1 176.48(14)
C4 C5 C6 Zr1 0.0(2)
C14 C9 C10 C11 1.6(3)
C8 C9 C10 C11 -176.4(2)
C9 C10 C11 C12 -0.8(4)
C10 C11 C12 C13 -0.2(4)
C11 C12 C13 C14 0.4(4)
C12 C13 C14 C9 0.4(4)
C10 C9 C14 C13 -1.4(3)
C8 C9 C14 C13 176.6(2)
C5 C6 C15 C20 -125.8(2)
Zr1 C6 C15 C20 61.7(2)
C5 C6 C15 C16 56.3(2)
Zr1 C6 C15 C16 -116.26(17)
C20 C15 C16 C17 0.8(3)
C6 C15 C16 C17 178.86(18)
C15 C16 C17 C18 -0.9(3)
C16 C17 C18 C19 0.7(3)
C17 C18 C19 C20 -0.6(3)
C18 C19 C20 C15 0.5(3)
C16 C15 C20 C19 -0.6(3)
C6 C15 C20 C19 -178.60(18)
C25 C21 C22 C23 0.0(2)
Zr1 C21 C22 C23 66.61(14)
C25 C21 C22 Zr1 -66.64(14)
C21 C22 C23 C24 1.0(2)
Zr1 C22 C23 C24 66.60(13)
C21 C22 C23 Zr1 -65.60(14)
C22 C23 C24 C25 -1.6(2)
Zr1 C23 C24 C25 64.39(13)
C22 C23 C24 Zr1 -65.96(14)
C23 C24 C25 C21 1.5(2)
Zr1 C24 C25 C21 66.90(13)
C23 C24 C25 Zr1 -65.35(13)
C22 C21 C25 C24 -0.9(2)
Zr1 C21 C25 C24 -68.18(13)
C22 C21 C25 Zr1 67.25(14)
C30 C26 C27 C28 1.9(2)
Zr1 C26 C27 C28 68.11(15)
C30 C26 C27 Zr1 -66.22(16)
C26 C27 C28 C29 -2.3(2)
Zr1 C27 C28 C29 66.04(15)
C26 C27 C28 Zr1 -68.35(15)
C27 C28 C29 C30 1.8(2)
Zr1 C28 C29 C30 67.19(15)
C27 C28 C29 Zr1 -65.37(15)
C27 C26 C30 C29 -0.8(3)
Zr1 C26 C30 C29 -65.82(15)
C27 C26 C30 Zr1 65.06(15)
C28 C29 C30 C26 -0.6(2)
Zr1 C29 C30 C26 66.25(16)
C28 C29 C30 Zr1 -66.90(15)
